data_4121026
loop_
_publ_author_name
'Soumik Biswas'
'Daniel J. Weix'

_publ_section_title
;
 Mechanism and Selectivity in Nickel-Catalyzed Cross-Electrophile Coupling
 of Aryl Halides with Alkyl Halides
;
_journal_name_full 'Journal of the American Chemical Society'
_journal_page_first 16192
_journal_page_last 16197
_journal_paper_doi 10.1021/ja407589e
_journal_volume 135
_journal_year 2013
_chemical_formula_moiety 'C18 H24 I2 N2 Ni'
_chemical_formula_sum 'C18 H24 I2 N2 Ni'
_chemical_formula_weight 580.90
_chemical_name_common weixsb03
_chemical_name_systematic
; 
 ? 
;
_space_group_crystal_system orthorhombic
_space_group_IT_number 62
_space_group_name_Hall '-P 2ac 2n'
_space_group_name_H-M_alt 'P n m a'
_symmetry_space_group_name_Hall '-P 2ac 2n'
_symmetry_space_group_name_H-M 'P n m a'
_atom_sites_solution_hydrogens geom
_atom_sites_solution_primary direct
_atom_sites_solution_secondary difmap
_audit_creation_method SHELXL-2013
_cell_angle_alpha 90
_cell_angle_beta 90
_cell_angle_gamma 90
_cell_formula_units_Z 4
_cell_length_a 15.7624(19)
_cell_length_b 13.6449(16)
_cell_length_c 9.7734(12)
_cell_measurement_reflns_used 4046
_cell_measurement_temperature 100.0(5)
_cell_measurement_theta_max 31.99
_cell_measurement_theta_min 2.45
_cell_volume 2102.0(4)
_computing_cell_refinement 'SAINT (Bruker, 2013)'
_computing_data_collection 'APEX2 (Bruker, 2013)'
_computing_data_reduction 'SAINT (Bruker, 2013)'
_computing_molecular_graphics 'SHELXTL (Sheldrick, 2008)'
_computing_publication_material 'SHELXTL (Sheldrick, 2008)'
_computing_structure_refinement 'SHELXL-2013 (Sheldrick, 2013)'
_computing_structure_solution 'SIR97 (Altomare et al., 1999)'
_diffrn_ambient_temperature 100.0(5)
_diffrn_measured_fraction_theta_full 0.999
_diffrn_measured_fraction_theta_max 0.999
_diffrn_measurement_device_type 'Bruker SMART APEX II CCD platform'
_diffrn_measurement_method '\w scans'
_diffrn_radiation_type MoK\a
_diffrn_radiation_wavelength 0.71073
_diffrn_reflns_av_R_equivalents 0.0707
_diffrn_reflns_av_unetI/netI 0.0428
_diffrn_reflns_Laue_measured_fraction_full 0.999
_diffrn_reflns_Laue_measured_fraction_max 0.999
_diffrn_reflns_limit_h_max 24
_diffrn_reflns_limit_h_min -24
_diffrn_reflns_limit_k_max 21
_diffrn_reflns_limit_k_min -21
_diffrn_reflns_limit_l_max 14
_diffrn_reflns_limit_l_min -15
_diffrn_reflns_number 31000
_diffrn_reflns_point_group_measured_fraction_full 0.999
_diffrn_reflns_point_group_measured_fraction_max 0.999
_diffrn_reflns_theta_full 33.730
_diffrn_reflns_theta_max 33.766
_diffrn_reflns_theta_min 2.452
_diffrn_source 'fine-focus sealed tube'
_exptl_absorpt_coefficient_mu 3.861
_exptl_absorpt_correction_T_max 0.7467
_exptl_absorpt_correction_T_min 0.6030
_exptl_absorpt_correction_type multi-scan
_exptl_absorpt_process_details 'SADABS (Sheldrick, 2012)'
_exptl_crystal_colour yellow
_exptl_crystal_density_diffrn 1.836
_exptl_crystal_description needle
_exptl_crystal_F_000 1120
_exptl_crystal_size_max 0.18
_exptl_crystal_size_mid 0.18
_exptl_crystal_size_min 0.08
_refine_diff_density_max 1.191
_refine_diff_density_min -1.227
_refine_diff_density_rms 0.158
_refine_ls_extinction_method none
_refine_ls_goodness_of_fit_ref 1.049
_refine_ls_hydrogen_treatment constr
_refine_ls_matrix_type full
_refine_ls_number_parameters 112
_refine_ls_number_reflns 4351
_refine_ls_number_restraints 0
_refine_ls_restrained_S_all 1.049
_refine_ls_R_factor_all 0.0761
_refine_ls_R_factor_gt 0.0411
_refine_ls_shift/su_max 0.000
_refine_ls_shift/su_mean 0.000
_refine_ls_structure_factor_coef Fsqd
_refine_ls_weighting_details
; 
 w=1/[\s^2^(Fo^2^)+(0.0307P)^2^+2.4840P] 
 where P=(Fo^2^+2Fc^2^)/3 
;
_refine_ls_weighting_scheme calc
_refine_ls_wR_factor_gt 0.0765
_refine_ls_wR_factor_ref 0.0867
_reflns_Friedel_coverage 0.000
_reflns_number_gt 2901
_reflns_number_total 4351
_reflns_threshold_expression 'I > 2\s(I)'
_cod_data_source_file ja407589e_si_002.cif
_cod_data_source_block weixsb03
_cod_database_code 4121026
_shelx_space_group_comment
; 
The symmetry employed for this shelxl refinement is uniquely defined 
by the following loop, which should always be used as a source of 
symmetry information in preference to the above space-group names. 
They are only intended as comments. 
;
_shelx_estimated_absorpt_t_min 0.543
_shelx_estimated_absorpt_t_max 0.748
_shelxl_version_number 2013-2

loop_
_space_group_symop_operation_xyz
'x, y, z'
'-x+1/2, -y, z+1/2'
'-x, y+1/2, -z'
'x+1/2, -y+1/2, -z+1/2'
'-x, -y, -z'
'x-1/2, y, -z-1/2'
'x, -y-1/2, z'
'-x-1/2, y-1/2, z-1/2'

loop_
_atom_site_label
_atom_site_type_symbol
_atom_site_fract_x
_atom_site_fract_y
_atom_site_fract_z
_atom_site_U_iso_or_equiv
_atom_site_adp_type
_atom_site_occupancy
_atom_site_site_symmetry_order
_atom_site_calc_flag
_atom_site_refinement_flags_posn
_atom_site_refinement_flags_adp
_atom_site_refinement_flags_occupancy
Ni1 Ni 0.01243(3) 0.2500 0.06775(6) 0.01959(12) Uani 1 2 d S T P
I1 I -0.05840(2) 0.2500 -0.16639(3) 0.02437(8) Uani 1 2 d S T P
I2 I -0.05589(2) 0.2500 0.29858(4) 0.03368(9) Uani 1 2 d S T P
N1 N 0.10620(15) 0.15545(18) 0.0464(3) 0.0181(5) Uani 1 1 d . . .
C1 C 0.10041(19) 0.0575(2) 0.0573(3) 0.0216(6) Uani 1 1 d . . .
H1A H 0.0474 0.0293 0.0815 0.026 Uiso 1 1 calc R U .
C2 C 0.1685(2) -0.0034(2) 0.0345(3) 0.0219(6) Uani 1 1 d . . .
H2A H 0.1620 -0.0723 0.0436 0.026 Uiso 1 1 calc R U .
C3 C 0.24746(19) 0.0360(2) -0.0021(3) 0.0185(6) Uani 1 1 d . . .
C4 C 0.25261(19) 0.1377(2) -0.0117(3) 0.0178(6) Uani 1 1 d . . .
H4A H 0.3050 0.1676 -0.0355 0.021 Uiso 1 1 calc R U .
C5 C 0.18188(17) 0.1957(2) 0.0133(3) 0.0162(5) Uani 1 1 d . . .
C6 C 0.3232(2) -0.0320(2) -0.0231(3) 0.0216(6) Uani 1 1 d . . .
C7 C 0.2971(2) -0.1172(3) -0.1168(5) 0.0357(9) Uani 1 1 d . . .
H7A H 0.2737 -0.0911 -0.2022 0.054 Uiso 1 1 calc R U .
H7B H 0.2541 -0.1572 -0.0708 0.054 Uiso 1 1 calc R U .
H7C H 0.3469 -0.1577 -0.1371 0.054 Uiso 1 1 calc R U .
C8 C 0.3502(3) -0.0717(3) 0.1179(4) 0.0407(10) Uani 1 1 d . . .
H8A H 0.3660 -0.0168 0.1774 0.061 Uiso 1 1 calc R U .
H8B H 0.3989 -0.1156 0.1068 0.061 Uiso 1 1 calc R U .
H8C H 0.3029 -0.1077 0.1590 0.061 Uiso 1 1 calc R U .
C9 C 0.39774(19) 0.0213(2) -0.0896(3) 0.0234(7) Uani 1 1 d . . .
H9A H 0.4173 0.0738 -0.0289 0.035 Uiso 1 1 calc R U .
H9B H 0.3796 0.0495 -0.1770 0.035 Uiso 1 1 calc R U .
H9C H 0.4441 -0.0251 -0.1054 0.035 Uiso 1 1 calc R U .

loop_
_atom_site_aniso_label
_atom_site_aniso_U_11
_atom_site_aniso_U_22
_atom_site_aniso_U_33
_atom_site_aniso_U_23
_atom_site_aniso_U_13
_atom_site_aniso_U_12
Ni1 0.0140(2) 0.0214(3) 0.0233(3) 0.000 0.0012(2) 0.000
I1 0.02763(15) 0.01944(14) 0.02604(17) 0.000 -0.00638(12) 0.000
I2 0.03571(19) 0.03661(19) 0.02871(19) 0.000 0.01282(14) 0.000
N1 0.0157(10) 0.0201(12) 0.0185(14) 0.0025(10) -0.0006(9) -0.0022(9)
C1 0.0186(13) 0.0195(14) 0.0268(17) 0.0018(13) -0.0010(13) -0.0048(10)
C2 0.0231(14) 0.0176(14) 0.0252(17) 0.0015(12) -0.0004(12) -0.0035(11)
C3 0.0203(13) 0.0164(13) 0.0189(16) 0.0005(12) -0.0002(11) 0.0005(11)
C4 0.0189(13) 0.0164(13) 0.0181(15) -0.0008(11) 0.0014(11) -0.0010(11)
C5 0.0176(13) 0.0131(12) 0.0179(14) -0.0012(10) -0.0023(11) -0.0018(10)
C6 0.0244(15) 0.0154(13) 0.0250(16) 0.0014(12) 0.0025(12) 0.0047(11)
C7 0.0335(19) 0.0201(17) 0.053(2) -0.0047(16) 0.0139(17) -0.0031(14)
C8 0.038(2) 0.047(2) 0.037(2) 0.0189(19) 0.0034(17) 0.0227(19)
C9 0.0176(13) 0.0193(15) 0.033(2) -0.0032(12) 0.0012(12) 0.0033(11)

loop_
_atom_type_symbol
_atom_type_description
_atom_type_scat_dispersion_real
_atom_type_scat_dispersion_imag
_atom_type_scat_source
C C 0.0033 0.0016 'International Tables Vol C Tables 4.2.6.8 and 6.1.1.4'
H H 0.0000 0.0000 'International Tables Vol C Tables 4.2.6.8 and 6.1.1.4'
N N 0.0061 0.0033 'International Tables Vol C Tables 4.2.6.8 and 6.1.1.4'
Ni Ni 0.3393 1.1124 'International Tables Vol C Tables 4.2.6.8 and 6.1.1.4'
I I -0.4742 1.8119 'International Tables Vol C Tables 4.2.6.8 and 6.1.1.4'

loop_
_geom_angle_atom_site_label_1
_geom_angle_atom_site_label_2
_geom_angle_atom_site_label_3
_geom_angle
_geom_angle_site_symmetry_1
_geom_angle_site_symmetry_3
N1 Ni1 N1 81.67(14) . 7_565
N1 Ni1 I2 114.72(8) . .
N1 Ni1 I2 114.72(8) 7_565 .
N1 Ni1 I1 103.50(8) . .
N1 Ni1 I1 103.50(8) 7_565 .
I2 Ni1 I1 128.47(3) . .
C1 N1 C5 118.9(3) . .
C1 N1 Ni1 126.2(2) . .
C5 N1 Ni1 114.87(19) . .
N1 C1 C2 122.3(3) . .
N1 C1 H1A 118.8 . .
C2 C1 H1A 118.8 . .
C1 C2 C3 120.1(3) . .
C1 C2 H2A 119.9 . .
C3 C2 H2A 119.9 . .
C4 C3 C2 116.8(3) . .
C4 C3 C6 123.5(3) . .
C2 C3 C6 119.7(3) . .
C5 C4 C3 120.6(3) . .
C5 C4 H4A 119.7 . .
C3 C4 H4A 119.7 . .
N1 C5 C4 121.2(3) . .
N1 C5 C5 113.96(16) . 7_565
C4 C5 C5 124.75(17) . 7_565
C3 C6 C9 111.7(3) . .
C3 C6 C7 109.4(3) . .
C9 C6 C7 108.2(3) . .
C3 C6 C8 108.0(3) . .
C9 C6 C8 109.6(3) . .
C7 C6 C8 110.0(3) . .
C6 C7 H7A 109.5 . .
C6 C7 H7B 109.5 . .
H7A C7 H7B 109.5 . .
C6 C7 H7C 109.5 . .
H7A C7 H7C 109.5 . .
H7B C7 H7C 109.5 . .
C6 C8 H8A 109.5 . .
C6 C8 H8B 109.5 . .
H8A C8 H8B 109.5 . .
C6 C8 H8C 109.5 . .
H8A C8 H8C 109.5 . .
H8B C8 H8C 109.5 . .
C6 C9 H9A 109.5 . .
C6 C9 H9B 109.5 . .
H9A C9 H9B 109.5 . .
C6 C9 H9C 109.5 . .
H9A C9 H9C 109.5 . .
H9B C9 H9C 109.5 . .

loop_
_geom_bond_atom_site_label_1
_geom_bond_atom_site_label_2
_geom_bond_distance
_geom_bond_site_symmetry_2
Ni1 N1 1.973(2) .
Ni1 N1 1.973(2) 7_565
Ni1 I2 2.4998(7) .
Ni1 I1 2.5463(7) .
N1 C1 1.344(4) .
N1 C5 1.352(4) .
C1 C2 1.375(4) .
C1 H1A 0.9500 .
C2 C3 1.402(4) .
C2 H2A 0.9500 .
C3 C4 1.392(4) .
C3 C6 1.526(4) .
C4 C5 1.389(4) .
C4 H4A 0.9500 .
C5 C5 1.482(6) 7_565
C6 C9 1.527(4) .
C6 C7 1.535(5) .
C6 C8 1.540(5) .
C7 H7A 0.9800 .
C7 H7B 0.9800 .
C7 H7C 0.9800 .
C8 H8A 0.9800 .
C8 H8B 0.9800 .
C8 H8C 0.9800 .
C9 H9A 0.9800 .
C9 H9B 0.9800 .
C9 H9C 0.9800 .

loop_
_geom_torsion_atom_site_label_1
_geom_torsion_atom_site_label_2
_geom_torsion_atom_site_label_3
_geom_torsion_atom_site_label_4
_geom_torsion
_geom_torsion_site_symmetry_4
C5 N1 C1 C2 -0.7(5) .
Ni1 N1 C1 C2 176.9(2) .
N1 C1 C2 C3 -0.3(5) .
C1 C2 C3 C4 0.9(5) .
C1 C2 C3 C6 178.2(3) .
C2 C3 C4 C5 -0.5(5) .
C6 C3 C4 C5 -177.7(3) .
C1 N1 C5 C4 1.1(5) .
Ni1 N1 C5 C4 -176.8(2) .
C1 N1 C5 C5 -176.2(2) 7_565
Ni1 N1 C5 C5 5.9(2) 7_565
C3 C4 C5 N1 -0.5(5) .
C3 C4 C5 C5 176.5(2) 7_565
C4 C3 C6 C9 -14.2(5) .
C2 C3 C6 C9 168.6(3) .
C4 C3 C6 C7 -134.0(3) .
C2 C3 C6 C7 48.8(4) .
C4 C3 C6 C8 106.3(4) .
C2 C3 C6 C8 -70.9(4) .
